data_1503250
loop_
_publ_author_name
'Seo, Hwimin'
'Roberts, Benjamin P.'
'Abboud, Khalil A.'
'Merz, Jr, Kenneth M'
'Hong, Sukwon'

_publ_section_title
;
 Novel acyclic diaminocarbene ligands with increased steric demand and
 their application in gold catalysis.
;
_journal_issue 21
_journal_name_full 'Organic letters'
_journal_page_first 4860
_journal_page_last 4863
_journal_paper_doi 10.1021/ol102018z
_journal_volume 12
_journal_year 2010
_chemical_formula_sum 'C21 H28 Au Cl N2'
_chemical_formula_weight 540.87
_chemical_name_systematic
; 
 ? 
;
_space_group_IT_number 14
_symmetry_cell_setting monoclinic
_symmetry_space_group_name_Hall '-P 2yn'
_symmetry_space_group_name_H-M 'P 1 21/n 1'
_atom_sites_solution_hydrogens geom
_atom_sites_solution_primary direct
_atom_sites_solution_secondary difmap
_audit_creation_method SHELXL-97
_audit_update_record
;
2010-09-23 # Formatted by publCIF
;
_cell_angle_alpha 90.00
_cell_angle_beta 109.832(1)
_cell_angle_gamma 90.00
_cell_formula_units_Z 4
_cell_length_a 14.8970(11)
_cell_length_b 9.1140(6)
_cell_length_c 16.3705(12)
_cell_measurement_reflns_used 551
_cell_measurement_temperature 100(2)
_cell_measurement_theta_max 28.0
_cell_measurement_theta_min 2.0
_cell_volume 2090.8(3)
_computing_cell_refinement 'Bruker APEX2'
_computing_data_collection 'Bruker APEX2 (Bruker, 2008)'
_computing_data_reduction 'Bruker SAINT (Bruker, 2008)'
_computing_molecular_graphics 'Bruker SHELXTL'
_computing_publication_material 'Bruker SHELXTL'
_computing_structure_refinement 'Bruker SHELXTL'
_computing_structure_solution 'Bruker SHELXTL (Bruker, 2008)'
_diffrn_ambient_temperature 100(2)
_diffrn_measured_fraction_theta_full 1.000
_diffrn_measured_fraction_theta_max 1.000
_diffrn_measurement_device_type 'Bruker APEX-II CCD'
_diffrn_measurement_method '\w scans'
_diffrn_radiation_monochromator graphite
_diffrn_radiation_source 'fine-focus sealed tube'
_diffrn_radiation_type MoK\a
_diffrn_radiation_wavelength 0.71073
_diffrn_reflns_av_R_equivalents 0.0763
_diffrn_reflns_av_sigmaI/netI 0.0335
_diffrn_reflns_limit_h_max 18
_diffrn_reflns_limit_h_min -19
_diffrn_reflns_limit_k_max 10
_diffrn_reflns_limit_k_min -11
_diffrn_reflns_limit_l_max 19
_diffrn_reflns_limit_l_min -21
_diffrn_reflns_number 27404
_diffrn_reflns_theta_full 27.50
_diffrn_reflns_theta_max 27.50
_diffrn_reflns_theta_min 2.27
_exptl_absorpt_coefficient_mu 7.170
_exptl_absorpt_correction_T_max 0.4208
_exptl_absorpt_correction_T_min 0.2238
_exptl_absorpt_correction_type numerical
_exptl_absorpt_process_details 'based on measured indexed crystal faces, Bruker SHELXTL  v6.12 (Bruker 2007)'
_exptl_crystal_colour colourless
_exptl_crystal_density_diffrn 1.718
_exptl_crystal_density_method 'not measured'
_exptl_crystal_description plates
_exptl_crystal_F_000 1056
_exptl_crystal_size_max 0.30
_exptl_crystal_size_mid 0.25
_exptl_crystal_size_min 0.15
_refine_diff_density_max 1.326
_refine_diff_density_min -1.378
_refine_diff_density_rms 0.112
_refine_ls_extinction_method none
_refine_ls_goodness_of_fit_ref 1.108
_refine_ls_hydrogen_treatment constr
_refine_ls_matrix_type full
_refine_ls_number_parameters 226
_refine_ls_number_reflns 4809
_refine_ls_number_restraints 0
_refine_ls_restrained_S_all 1.108
_refine_ls_R_factor_all 0.0195
_refine_ls_R_factor_gt 0.0188
_refine_ls_shift/su_max 0.003
_refine_ls_shift/su_mean 0.000
_refine_ls_structure_factor_coef Fsqd
_refine_ls_weighting_details 'calc w=1/[\s^2^(Fo^2^)+(0.0188P)^2^+1.6975P] where P=(Fo^2^+2Fc^2^)/3'
_refine_ls_weighting_scheme calc
_refine_ls_wR_factor_gt 0.0503
_refine_ls_wR_factor_ref 0.0506
_reflns_number_gt 4647
_reflns_number_total 4809
_reflns_threshold_expression I>2\s(I)
_cod_data_source_file ol102018z_si_002.cif
_cod_data_source_block 5a
_cod_depositor_comments
;
The following automatic conversions were performed:

'_symmetry_cell_setting' value 'Monoclinic' changed to 'monoclinic'
according to /home/saulius/struct/CIF-dictionaries/cif_core.dic
dictionary named 'cif_core.dic' version 2.4.2 from 2011-04-26.

Automatic conversion script
Id: cif_fix_values 1715 2011-07-08 13:25:40Z adriana 
;
_cod_original_sg_symbol_H-M P2(1)/n
_cod_database_code 1503250

loop_
_symmetry_equiv_pos_as_xyz
'x, y, z'
'-x+1/2, y+1/2, -z+1/2'
'-x, -y, -z'
'x-1/2, -y-1/2, z-1/2'

loop_
_atom_site_label
_atom_site_type_symbol
_atom_site_fract_x
_atom_site_fract_y
_atom_site_fract_z
_atom_site_U_iso_or_equiv
_atom_site_adp_type
_atom_site_occupancy
_atom_site_symmetry_multiplicity
_atom_site_calc_flag
_atom_site_refinement_flags
Au1 Au 0.096388(5) 0.837368(9) 0.096916(5) 0.01262(4) Uani 1 1 d .
Cl1 Cl -0.02564(4) 0.83748(6) 0.15304(4) 0.01924(13) Uani 1 1 d .
N1 N 0.20157(13) 0.7469(2) -0.01921(11) 0.0131(4) Uani 1 1 d .
N2 N 0.28555(12) 0.9145(2) 0.08364(12) 0.0133(4) Uani 1 1 d .
C1 C 0.20293(17) 0.8335(2) 0.04796(16) 0.0134(5) Uani 1 1 d .
C2 C 0.26049(15) 0.7802(3) -0.07160(13) 0.0134(4) Uani 1 1 d .
C3 C 0.33430(17) 0.6878(3) -0.07361(16) 0.0171(4) Uani 1 1 d .
H3A H 0.3521 0.6061 -0.0354 0.021 Uiso 1 1 calc R
C4 C 0.38177(16) 0.7161(3) -0.13192(15) 0.0193(5) Uani 1 1 d .
H4A H 0.4315 0.6526 -0.1341 0.023 Uiso 1 1 calc R
C5 C 0.35679(18) 0.8366(3) -0.18700(17) 0.0219(6) Uani 1 1 d .
H5A H 0.3891 0.8550 -0.2270 0.026 Uiso 1 1 calc R
C6 C 0.28447(16) 0.9302(3) -0.18343(15) 0.0205(5) Uani 1 1 d .
H6A H 0.2681 1.0134 -0.2205 0.025 Uiso 1 1 calc R
C7 C 0.23600(15) 0.9026(3) -0.12583(14) 0.0157(4) Uani 1 1 d .
H7A H 0.1866 0.9666 -0.1235 0.019 Uiso 1 1 calc R
C8 C 0.12331(16) 0.6326(3) -0.05758(15) 0.0168(4) Uani 1 1 d .
C9 C 0.14033(19) 0.5490(3) -0.13255(18) 0.0280(6) Uani 1 1 d .
H9A H 0.2015 0.4972 -0.1108 0.042 Uiso 1 1 calc R
H9B H 0.1416 0.6186 -0.1778 0.042 Uiso 1 1 calc R
H9C H 0.0888 0.4780 -0.1569 0.042 Uiso 1 1 calc R
C10 C 0.12594(17) 0.5209(3) 0.01243(16) 0.0200(5) Uani 1 1 d .
H10A H 0.1152 0.5710 0.0613 0.030 Uiso 1 1 calc R
H10B H 0.1884 0.4726 0.0326 0.030 Uiso 1 1 calc R
H10C H 0.0759 0.4474 -0.0116 0.030 Uiso 1 1 calc R
C11 C 0.02680(16) 0.7102(3) -0.09659(15) 0.0206(5) Uani 1 1 d .
H11A H 0.0125 0.7651 -0.0510 0.031 Uiso 1 1 calc R
H11B H -0.0233 0.6370 -0.1215 0.031 Uiso 1 1 calc R
H11C H 0.0295 0.7779 -0.1422 0.031 Uiso 1 1 calc R
C12 C 0.37537(16) 0.8362(2) 0.10287(15) 0.0142(5) Uani 1 1 d .
C13 C 0.44763(16) 0.8838(3) 0.07344(15) 0.0178(4) Uani 1 1 d .
H13A H 0.4389 0.9692 0.0383 0.021 Uiso 1 1 calc R
C14 C 0.53306(17) 0.8057(3) 0.09563(17) 0.0223(5) Uani 1 1 d .
H14A H 0.5827 0.8388 0.0759 0.027 Uiso 1 1 calc R
C15 C 0.54623(18) 0.6807(3) 0.14591(17) 0.0241(6) Uani 1 1 d .
H15A H 0.6047 0.6282 0.1608 0.029 Uiso 1 1 calc R
C16 C 0.47377(19) 0.6316(3) 0.17472(16) 0.0236(5) Uani 1 1 d .
H16A H 0.4823 0.5448 0.2086 0.028 Uiso 1 1 calc R
C17 C 0.38833(17) 0.7102(3) 0.15384(14) 0.0182(4) Uani 1 1 d .
H17A H 0.3392 0.6778 0.1744 0.022 Uiso 1 1 calc R
C18 C 0.28701(16) 1.0498(3) 0.13904(15) 0.0174(4) Uani 1 1 d .
C19 C 0.3754(2) 1.1415(3) 0.1457(2) 0.0299(6) Uani 1 1 d .
H19A H 0.4330 1.0839 0.1746 0.045 Uiso 1 1 calc R
H19B H 0.3759 1.2305 0.1794 0.045 Uiso 1 1 calc R
H19C H 0.3739 1.1687 0.0873 0.045 Uiso 1 1 calc R
C20 C 0.29132(18) 1.0055(3) 0.23033(15) 0.0239(5) Uani 1 1 d .
H20A H 0.3480 0.9447 0.2573 0.036 Uiso 1 1 calc R
H20B H 0.2339 0.9495 0.2268 0.036 Uiso 1 1 calc R
H20C H 0.2948 1.0937 0.2655 0.036 Uiso 1 1 calc R
C21 C 0.20014(19) 1.1455(3) 0.09403(18) 0.0227(5) Uani 1 1 d .
H21A H 0.2014 1.2325 0.1296 0.034 Uiso 1 1 calc R
H21B H 0.1418 1.0894 0.0865 0.034 Uiso 1 1 calc R
H21C H 0.2016 1.1761 0.0371 0.034 Uiso 1 1 calc R

loop_
_atom_site_aniso_label
_atom_site_aniso_U_11
_atom_site_aniso_U_22
_atom_site_aniso_U_33
_atom_site_aniso_U_23
_atom_site_aniso_U_13
_atom_site_aniso_U_12
Au1 0.01212(6) 0.01311(6) 0.01274(6) -0.00135(3) 0.00436(4) -0.00014(3)
Cl1 0.0169(3) 0.0210(3) 0.0223(3) -0.0033(2) 0.0098(2) -0.00059(19)
N1 0.0127(8) 0.0131(9) 0.0135(8) -0.0018(7) 0.0046(6) -0.0045(7)
N2 0.0115(8) 0.0126(9) 0.0147(8) -0.0016(7) 0.0030(6) 0.0004(7)
C1 0.013(1) 0.0117(11) 0.0131(10) 0.0025(7) 0.0013(8) 0.0003(7)
C2 0.0134(9) 0.0148(11) 0.0120(9) -0.0028(8) 0.0044(7) -0.0034(8)
C3 0.0184(10) 0.0155(10) 0.0173(10) -0.0029(9) 0.0058(8) -0.0016(9)
C4 0.0158(10) 0.0219(13) 0.0217(11) -0.0046(10) 0.0084(9) -0.0018(9)
C5 0.0194(11) 0.0300(16) 0.0184(11) -0.0030(9) 0.0093(9) -0.0081(9)
C6 0.0194(10) 0.0218(12) 0.018(1) 0.0044(9) 0.0035(8) -0.0052(9)
C7 0.0143(9) 0.0145(11) 0.0161(10) -0.0006(8) 0.0025(8) -0.0023(8)
C8 0.0186(10) 0.0155(10) 0.0177(10) -0.0048(9) 0.0082(8) -0.0076(9)
C9 0.0323(13) 0.0285(14) 0.0304(13) -0.0175(11) 0.0198(11) -0.0168(11)
C10 0.0216(11) 0.0148(11) 0.0260(11) -0.0017(9) 0.0113(9) -0.0044(9)
C11 0.0198(11) 0.0240(13) 0.0147(10) 0.0001(9) 0.0017(8) -0.0069(10)
C12 0.0129(10) 0.0144(12) 0.0125(10) -0.0023(7) 0.0008(8) 0.0006(7)
C13 0.0159(10) 0.0154(11) 0.0201(10) -0.0003(9) 0.0036(8) -0.0011(9)
C14 0.0134(10) 0.0256(12) 0.0263(12) -0.0040(11) 0.0047(9) -0.0013(10)
C15 0.0175(11) 0.0257(13) 0.0240(12) -0.0029(10) 0.0003(9) 0.0068(9)
C16 0.0291(12) 0.0188(11) 0.0189(11) 0.0039(10) 0.0029(10) 0.0067(10)
C17 0.021(1) 0.0187(12) 0.0141(10) -0.0004(9) 0.0050(8) -0.0010(9)
C18 0.0163(10) 0.0149(11) 0.0186(10) -0.0062(9) 0.0030(8) -0.0015(8)
C19 0.0250(13) 0.0235(13) 0.0428(16) -0.0183(12) 0.0134(12) -0.0102(10)
C20 0.0252(11) 0.0272(13) 0.0159(10) -0.0053(10) 0.0023(9) 0.003(1)
C21 0.0249(12) 0.0127(11) 0.0263(12) -0.0020(9) 0.0032(10) 0.0034(9)

loop_
_atom_type_symbol
_atom_type_description
_atom_type_scat_dispersion_real
_atom_type_scat_dispersion_imag
_atom_type_scat_source
C C 0.0033 0.0016 'International Tables Vol C Tables 4.2.6.8 and 6.1.1.4'
H H 0.0000 0.0000 'International Tables Vol C Tables 4.2.6.8 and 6.1.1.4'
N N 0.0061 0.0033 'International Tables Vol C Tables 4.2.6.8 and 6.1.1.4'
Cl Cl 0.1484 0.1585 'International Tables Vol C Tables 4.2.6.8 and 6.1.1.4'
Au Au -2.0133 8.8022 'International Tables Vol C Tables 4.2.6.8 and 6.1.1.4'

loop_
_geom_angle_atom_site_label_1
_geom_angle_atom_site_label_2
_geom_angle_atom_site_label_3
_geom_angle
C1 Au1 Cl1 179.01(6)
C1 N1 C2 120.96(19)
C1 N1 C8 122.13(19)
C2 N1 C8 115.40(17)
C1 N2 C12 116.85(18)
C1 N2 C18 120.88(18)
C12 N2 C18 116.18(16)
N1 C1 N2 115.0(2)
N1 C1 Au1 122.76(16)
N2 C1 Au1 122.21(17)
C3 C2 C7 120.4(2)
C3 C2 N1 121.8(2)
C7 C2 N1 117.6(2)
C4 C3 C2 119.5(2)
C4 C3 H3A 120.2
C2 C3 H3A 120.2
C5 C4 C3 120.3(2)
C5 C4 H4A 119.8
C3 C4 H4A 119.8
C4 C5 C6 119.9(2)
C4 C5 H5A 120.1
C6 C5 H5A 120.1
C5 C6 C7 120.3(2)
C5 C6 H6A 119.8
C7 C6 H6A 119.8
C6 C7 C2 119.5(2)
C6 C7 H7A 120.3
C2 C7 H7A 120.3
C10 C8 N1 108.92(18)
C10 C8 C11 113.7(2)
N1 C8 C11 109.5(2)
C10 C8 C9 107.5(2)
N1 C8 C9 110.85(19)
C11 C8 C9 106.3(2)
C8 C9 H9A 109.5
C8 C9 H9B 109.5
H9A C9 H9B 109.5
C8 C9 H9C 109.5
H9A C9 H9C 109.5
H9B C9 H9C 109.5
C8 C10 H10A 109.5
C8 C10 H10B 109.5
H10A C10 H10B 109.5
C8 C10 H10C 109.5
H10A C10 H10C 109.5
H10B C10 H10C 109.5
C8 C11 H11A 109.5
C8 C11 H11B 109.5
H11A C11 H11B 109.5
C8 C11 H11C 109.5
H11A C11 H11C 109.5
H11B C11 H11C 109.5
C13 C12 C17 119.9(2)
C13 C12 N2 122.4(2)
C17 C12 N2 117.7(2)
C12 C13 C14 119.8(2)
C12 C13 H13A 120.1
C14 C13 H13A 120.1
C15 C14 C13 120.6(2)
C15 C14 H14A 119.7
C13 C14 H14A 119.7
C14 C15 C16 119.9(2)
C14 C15 H15A 120.1
C16 C15 H15A 120.1
C15 C16 C17 120.0(2)
C15 C16 H16A 120.0
C17 C16 H16A 120.0
C12 C17 C16 119.9(2)
C12 C17 H17A 120.1
C16 C17 H17A 120.1
N2 C18 C21 109.63(17)
N2 C18 C20 110.8(2)
C21 C18 C20 111.8(2)
N2 C18 C19 108.75(19)
C21 C18 C19 106.9(2)
C20 C18 C19 108.9(2)
C18 C19 H19A 109.5
C18 C19 H19B 109.5
H19A C19 H19B 109.5
C18 C19 H19C 109.5
H19A C19 H19C 109.5
H19B C19 H19C 109.5
C18 C20 H20A 109.5
C18 C20 H20B 109.5
H20A C20 H20B 109.5
C18 C20 H20C 109.5
H20A C20 H20C 109.5
H20B C20 H20C 109.5
C18 C21 H21A 109.5
C18 C21 H21B 109.5
H21A C21 H21B 109.5
C18 C21 H21C 109.5
H21A C21 H21C 109.5
H21B C21 H21C 109.5

loop_
_geom_bond_atom_site_label_1
_geom_bond_atom_site_label_2
_geom_bond_distance
Au1 C1 2.006(3)
Au1 Cl1 2.2982(7)
N1 C1 1.348(3)
N1 C2 1.452(3)
N1 C8 1.530(3)
N2 C1 1.383(3)
N2 C12 1.453(3)
N2 C18 1.527(3)
C2 C3 1.394(3)
C2 C7 1.395(3)
C3 C4 1.391(4)
C3 H3A 0.9500
C4 C5 1.389(4)
C4 H4A 0.9500
C5 C6 1.391(4)
C5 H5A 0.9500
C6 C7 1.392(3)
C6 H6A 0.9500
C7 H7A 0.9500
C8 C10 1.523(3)
C8 C11 1.533(3)
C8 C9 1.537(3)
C9 H9A 0.9800
C9 H9B 0.9800
C9 H9C 0.9800
C10 H10A 0.9800
C10 H10B 0.9800
C10 H10C 0.9800
C11 H11A 0.9800
C11 H11B 0.9800
C11 H11C 0.9800
C12 C13 1.389(3)
C12 C17 1.394(3)
C13 C14 1.395(3)
C13 H13A 0.9500
C14 C15 1.380(4)
C14 H14A 0.9500
C15 C16 1.390(4)
C15 H15A 0.9500
C16 C17 1.398(4)
C16 H16A 0.9500
C17 H17A 0.9500
C18 C21 1.527(3)
C18 C20 1.528(3)
C18 C19 1.532(3)
C19 H19A 0.9800
C19 H19B 0.9800
C19 H19C 0.9800
C20 H20A 0.9800
C20 H20B 0.9800
C20 H20C 0.9800
C21 H21A 0.9800
C21 H21B 0.9800
C21 H21C 0.9800
